data_2221628
loop_
_publ_author_name
'Ge, Jia-Zhen'
'Li, Hui'

_publ_section_title
;
 2,2'-Bis(allyloxy)-1,1'-binaphthyl
;
_journal_coeditor_code CI2788
_journal_issue 5
_journal_name_full 'Acta Crystallographica Section E'
_journal_page_first o1179
_journal_paper_doi 10.1107/S1600536809015815
_journal_volume 65
_journal_year 2009
_chemical_formula_iupac 'C26 H22 O2'
_chemical_formula_moiety 'C26 H22 O2'
_chemical_formula_sum 'C26 H22 O2'
_chemical_formula_weight 366.46
_chemical_name_systematic
;
2,2'-Bis(allyloxy)-1,1'-binaphthyl
;
_space_group_IT_number 80
_symmetry_cell_setting tetragonal
_symmetry_space_group_name_Hall 'I 4bw'
_symmetry_space_group_name_H-M 'I 41'
_atom_sites_solution_hydrogens geom
_atom_sites_solution_primary direct
_atom_sites_solution_secondary difmap
_audit_creation_method SHELXL-97
_cell_angle_alpha 90.00
_cell_angle_beta 90.00
_cell_angle_gamma 90.00
_cell_formula_units_Z 4
_cell_length_a 11.7167(9)
_cell_length_b 11.7167(9)
_cell_length_c 14.583(2)
_cell_measurement_reflns_used 1024
_cell_measurement_temperature 298(2)
_cell_measurement_theta_max 27.54
_cell_measurement_theta_min 1.97
_cell_volume 2002.0(4)
_computing_cell_refinement 'CrystalClear (Rigaku, 2005)'
_computing_data_collection 'CrystalClear (Rigaku, 2005)'
_computing_data_reduction 'CrystalClear (Rigaku, 2005)'
_computing_molecular_graphics 'SHELXTL (Sheldrick, 2008)'
_computing_publication_material 'SHELXTL (Sheldrick, 2008)'
_computing_structure_refinement 'SHELXL97 (Sheldrick, 2008)'
_computing_structure_solution 'SHELXS97 (Sheldrick, 2008)'
_diffrn_ambient_temperature 298(2)
_diffrn_detector_area_resol_mean 13.6612
_diffrn_measured_fraction_theta_full 1.000
_diffrn_measured_fraction_theta_max 1.000
_diffrn_measurement_device_type 'Rigaku SCXmini'
_diffrn_measurement_method \w
_diffrn_radiation_monochromator graphite
_diffrn_radiation_source 'fine-focus sealed tube'
_diffrn_radiation_type MoK\a
_diffrn_radiation_wavelength 0.71073
_diffrn_reflns_av_R_equivalents 0.0450
_diffrn_reflns_av_sigmaI/netI 0.0445
_diffrn_reflns_limit_h_max 14
_diffrn_reflns_limit_h_min -6
_diffrn_reflns_limit_k_max 14
_diffrn_reflns_limit_k_min -14
_diffrn_reflns_limit_l_max 17
_diffrn_reflns_limit_l_min -17
_diffrn_reflns_number 5346
_diffrn_reflns_theta_full 25.98
_diffrn_reflns_theta_max 25.98
_diffrn_reflns_theta_min 2.23
_diffrn_standards_number 0
_exptl_absorpt_coefficient_mu 0.075
_exptl_absorpt_correction_T_max 0.990
_exptl_absorpt_correction_T_min 0.892
_exptl_absorpt_correction_type multi-scan
_exptl_absorpt_process_details '(CrystalClear; Rigaku, 2005)'
_exptl_crystal_colour colourless
_exptl_crystal_density_diffrn 1.216
_exptl_crystal_density_method 'not measured'
_exptl_crystal_description Prism
_exptl_crystal_F_000 776
_exptl_crystal_size_max 0.20
_exptl_crystal_size_mid 0.18
_exptl_crystal_size_min 0.14
_refine_diff_density_max 0.140
_refine_diff_density_min -0.119
_refine_ls_extinction_method none
_refine_ls_goodness_of_fit_ref 1.024
_refine_ls_hydrogen_treatment constr
_refine_ls_matrix_type full
_refine_ls_number_parameters 127
_refine_ls_number_reflns 1024
_refine_ls_number_restraints 1
_refine_ls_restrained_S_all 1.023
_refine_ls_R_factor_all 0.0534
_refine_ls_R_factor_gt 0.0368
_refine_ls_shift/su_max 0.001
_refine_ls_shift/su_mean 0.000
_refine_ls_structure_factor_coef Fsqd
_refine_ls_weighting_details 'calc w=1/[\s^2^(Fo^2^)+(0.0479P)^2^+0.119P] where P=(Fo^2^+2Fc^2^)/3'
_refine_ls_weighting_scheme calc
_refine_ls_wR_factor_gt 0.0888
_refine_ls_wR_factor_ref 0.0954
_reflns_number_gt 806
_reflns_number_total 1024
_reflns_threshold_expression I>2\s(I)
_cod_data_source_file ci2788.cif
_cod_data_source_block I
_cod_depositor_comments
;
The following automatic conversions were performed:
'_symmetry_cell_setting' value 'Tetragonal' changed to 'tetragonal'
according to '/home/saulius/struct/CIF-dictionaries/cif_core.dic'
dictionary named 'cif_core.dic' version 2.4.1 from 2010-06-29.

Automatic conversion script
Id: cif_fix_enum 1527 2010-12-29 10:47:43Z saulius 

The following automatic conversions were performed:

'_symmetry_cell_setting' value 'Tetragonal' changed to 'tetragonal'
according to /home/saulius/struct/CIF-dictionaries/cif_core.dic
dictionary named 'cif_core.dic' version 2.4.1 from 2010-06-29.

Automatic conversion script
Id: cif_fix_values 1715 2011-07-08 13:25:40Z adriana 
;
_cod_original_cell_volume 2001.9(4)
_cod_database_code 2221628
_cod_database_fobs_code 2221628

loop_
_symmetry_equiv_pos_as_xyz
'x, y, z'
'-x+1/2, -y+1/2, z+1/2'
'-y, x+1/2, z+1/4'
'y+1/2, -x, z+3/4'
'x+1/2, y+1/2, z+1/2'
'-x+1, -y+1, z+1'
'-y+1/2, x+1, z+3/4'
'y+1, -x+1/2, z+5/4'

loop_
_atom_site_type_symbol
_atom_site_label
_atom_site_fract_x
_atom_site_fract_y
_atom_site_fract_z
_atom_site_U_iso_or_equiv
_atom_site_adp_type
_atom_site_calc_flag
_atom_site_refinement_flags
_atom_site_occupancy
_atom_site_disorder_assembly
_atom_site_disorder_group
C C9 0.3589(2) 0.0005(2) 0.65091(16) 0.0410(6) Uani d . 1 . .
C C1 0.4419(2) -0.0269(2) 0.71920(16) 0.0406(6) Uani d . 1 . .
C C10 0.2494(2) -0.0516(2) 0.65478(17) 0.0419(6) Uani d . 1 . .
O O1 0.49556(16) -0.12473(17) 0.85183(13) 0.0557(5) Uani d . 1 . .
C C7 0.2987(2) 0.1036(2) 0.51508(19) 0.0571(8) Uani d . 1 . .
H H7A 0.3147 0.1559 0.4688 0.068 Uiso calc R 1 . .
C C2 0.4132(2) -0.1021(2) 0.78793(19) 0.0451(6) Uani d . 1 . .
C C4 0.2253(2) -0.1283(2) 0.72628(18) 0.0490(6) Uani d . 1 . .
H H4A 0.1537 -0.1624 0.7293 0.059 Uiso calc R 1 . .
C C8 0.3794(2) 0.0793(2) 0.57953(19) 0.0486(6) Uani d . 1 . .
H H8A 0.4499 0.1155 0.5764 0.058 Uiso calc R 1 . .
C C3 0.3047(2) -0.1536(2) 0.79115(19) 0.0499(7) Uani d . 1 . .
H H3A 0.2873 -0.2049 0.8377 0.060 Uiso calc R 1 . .
C C5 0.1674(2) -0.0254(3) 0.5868(2) 0.0540(7) Uani d . 1 . .
H H5A 0.0961 -0.0602 0.5888 0.065 Uiso calc R 1 . .
C C6 0.1911(2) 0.0498(3) 0.5184(2) 0.0597(8) Uani d . 1 . .
H H6A 0.1366 0.0658 0.4738 0.072 Uiso calc R 1 . .
C C11 0.4636(3) -0.1789(3) 0.9343(2) 0.0687(9) Uani d . 1 . .
H H11A 0.4433 -0.2578 0.9224 0.082 Uiso calc R 1 . .
H H11B 0.3979 -0.1408 0.9607 0.082 Uiso calc R 1 . .
C C12 0.5612(4) -0.1738(3) 0.9988(3) 0.0834(11) Uani d . 1 . .
H H12A 0.5519 -0.2102 1.0550 0.100 Uiso calc R 1 . .
C C13 0.6573(4) -0.1243(4) 0.9849(3) 0.0976(13) Uani d . 1 . .
H H13C 0.6709 -0.0868 0.9298 0.117 Uiso calc R 1 . .
H H13A 0.7135 -0.1259 1.0300 0.117 Uiso calc R 1 . .

loop_
_atom_site_aniso_label
_atom_site_aniso_U_11
_atom_site_aniso_U_22
_atom_site_aniso_U_33
_atom_site_aniso_U_12
_atom_site_aniso_U_13
_atom_site_aniso_U_23
C9 0.0387(14) 0.0427(14) 0.0415(14) 0.0017(11) 0.0029(11) -0.0071(12)
C1 0.0377(13) 0.0424(14) 0.0419(13) -0.0010(11) 0.0017(12) -0.0031(12)
C10 0.0335(14) 0.0452(14) 0.0470(14) 0.0019(12) 0.0042(12) -0.0120(12)
O1 0.0517(11) 0.0685(13) 0.0468(10) -0.0008(10) -0.0022(9) 0.0134(10)
C7 0.0595(18) 0.0593(18) 0.0524(17) 0.0089(15) -0.0030(14) 0.0075(14)
C2 0.0455(14) 0.0467(14) 0.0430(13) 0.0033(12) 0.0010(13) -0.0022(12)
C4 0.0389(14) 0.0541(15) 0.0539(15) -0.0053(13) 0.0104(13) -0.0073(13)
C8 0.0422(15) 0.0506(15) 0.0529(15) 0.0006(12) 0.0003(13) 0.0025(13)
C3 0.0504(15) 0.0525(15) 0.0468(14) -0.0058(13) 0.0108(14) 0.0037(13)
C5 0.0372(15) 0.0618(17) 0.0630(18) 0.0028(13) -0.0016(14) -0.0109(16)
C6 0.0495(17) 0.074(2) 0.0556(17) 0.0094(15) -0.0096(15) -0.0009(16)
C11 0.085(2) 0.073(2) 0.0484(17) -0.0002(18) 0.0014(17) 0.0169(16)
C12 0.106(3) 0.085(3) 0.0588(19) 0.004(2) -0.020(2) 0.0141(19)
C13 0.106(3) 0.089(3) 0.098(3) 0.001(3) -0.044(3) 0.005(3)

loop_
_atom_type_symbol
_atom_type_description
_atom_type_scat_dispersion_real
_atom_type_scat_dispersion_imag
_atom_type_scat_source
C C 0.0033 0.0016 'International Tables Vol C Tables 4.2.6.8 and 6.1.1.4'
H H 0.0000 0.0000 'International Tables Vol C Tables 4.2.6.8 and 6.1.1.4'
O O 0.0106 0.0060 'International Tables Vol C Tables 4.2.6.8 and 6.1.1.4'

loop_
_geom_angle_atom_site_label_1
_geom_angle_atom_site_label_2
_geom_angle_atom_site_label_3
_geom_angle_site_symmetry_1
_geom_angle_site_symmetry_3
_geom_angle
_geom_angle_publ_flag
C8 C9 C10 . . 117.6(2) ?
C8 C9 C1 . . 123.1(2) ?
C10 C9 C1 . . 119.3(2) ?
C2 C1 C9 . . 119.0(2) ?
C2 C1 C1 . 6_544 119.4(2) ?
C9 C1 C1 . 6_544 121.6(2) ?
C4 C10 C5 . . 121.5(2) ?
C4 C10 C9 . . 119.0(2) ?
C5 C10 C9 . . 119.5(2) ?
C2 O1 C11 . . 118.8(2) ?
C8 C7 C6 . . 120.2(3) ?
C8 C7 H7A . . 119.9 ?
C6 C7 H7A . . 119.9 ?
O1 C2 C1 . . 116.6(2) ?
O1 C2 C3 . . 122.1(2) ?
C1 C2 C3 . . 121.3(2) ?
C3 C4 C10 . . 121.2(2) ?
C3 C4 H4A . . 119.4 ?
C10 C4 H4A . . 119.4 ?
C7 C8 C9 . . 121.8(3) ?
C7 C8 H8A . . 119.1 ?
C9 C8 H8A . . 119.1 ?
C4 C3 C2 . . 120.1(3) ?
C4 C3 H3A . . 120.0 ?
C2 C3 H3A . . 120.0 ?
C6 C5 C10 . . 121.0(3) ?
C6 C5 H5A . . 119.5 ?
C10 C5 H5A . . 119.5 ?
C5 C6 C7 . . 119.8(3) ?
C5 C6 H6A . . 120.1 ?
C7 C6 H6A . . 120.1 ?
O1 C11 C12 . . 108.6(3) ?
O1 C11 H11A . . 110.0 ?
C12 C11 H11A . . 110.0 ?
O1 C11 H11B . . 110.0 ?
C12 C11 H11B . . 110.0 ?
H11A C11 H11B . . 108.4 ?
C13 C12 C11 . . 126.6(4) ?
C13 C12 H12A . . 116.7 ?
C11 C12 H12A . . 116.7 ?
C12 C13 H13C . . 120.0 ?
C12 C13 H13A . . 120.0 ?
H13C C13 H13A . . 120.0 ?

loop_
_geom_bond_atom_site_label_1
_geom_bond_atom_site_label_2
_geom_bond_site_symmetry_2
_geom_bond_distance
_geom_bond_publ_flag
C9 C8 . 1.411(4) ?
C9 C10 . 1.422(3) ?
C9 C1 . 1.428(3) ?
C1 C2 . 1.376(3) ?
C1 C1 6_544 1.500(5) ?
C10 C4 . 1.405(4) ?
C10 C5 . 1.415(4) ?
O1 C2 . 1.368(3) ?
O1 C11 . 1.411(4) ?
C7 C8 . 1.363(4) ?
C7 C6 . 1.410(4) ?
C7 H7A . 0.93 ?
C2 C3 . 1.408(4) ?
C4 C3 . 1.359(4) ?
C4 H4A . 0.93 ?
C8 H8A . 0.93 ?
C3 H3A . 0.93 ?
C5 C6 . 1.360(4) ?
C5 H5A . 0.93 ?
C6 H6A . 0.93 ?
C11 C12 . 1.482(5) ?
C11 H11A . 0.97 ?
C11 H11B . 0.97 ?
C12 C13 . 1.282(5) ?
C12 H12A . 0.93 ?
C13 H13C . 0.93 ?
C13 H13A . 0.93 ?

loop_
_geom_torsion_atom_site_label_1
_geom_torsion_atom_site_label_2
_geom_torsion_atom_site_label_3
_geom_torsion_atom_site_label_4
_geom_torsion_site_symmetry_1
_geom_torsion_site_symmetry_2
_geom_torsion_site_symmetry_3
_geom_torsion_site_symmetry_4
_geom_torsion
_geom_torsion_publ_flag
C8 C9 C1 C2 . . . . 178.0(2) ?
C10 C9 C1 C2 . . . . -0.9(3) ?
C8 C9 C1 C1 . . . 6_544 -0.2(4) ?
C10 C9 C1 C1 . . . 6_544 -179.1(2) ?
C8 C9 C10 C4 . . . . -178.5(2) ?
C1 C9 C10 C4 . . . . 0.4(3) ?
C8 C9 C10 C5 . . . . 1.7(3) ?
C1 C9 C10 C5 . . . . -179.4(2) ?
C11 O1 C2 C1 . . . . 165.4(2) ?
C11 O1 C2 C3 . . . . -15.3(4) ?
C9 C1 C2 O1 . . . . -179.6(2) ?
C1 C1 C2 O1 6_544 . . . -1.4(4) ?
C9 C1 C2 C3 . . . . 1.1(3) ?
C1 C1 C2 C3 6_544 . . . 179.3(3) ?
C5 C10 C4 C3 . . . . 179.6(2) ?
C9 C10 C4 C3 . . . . -0.2(4) ?
C6 C7 C8 C9 . . . . 0.0(4) ?
C10 C9 C8 C7 . . . . -1.3(4) ?
C1 C9 C8 C7 . . . . 179.8(2) ?
C10 C4 C3 C2 . . . . 0.4(4) ?
O1 C2 C3 C4 . . . . 179.8(2) ?
C1 C2 C3 C4 . . . . -0.9(4) ?
C4 C10 C5 C6 . . . . 179.3(3) ?
C9 C10 C5 C6 . . . . -0.8(4) ?
C10 C5 C6 C7 . . . . -0.5(4) ?
C8 C7 C6 C5 . . . . 0.9(4) ?
C2 O1 C11 C12 . . . . -169.1(2) ?
O1 C11 C12 C13 . . . . 3.0(5) ?
